data_4024827
loop_
_publ_author_name
'Na Fu'
'Jeffrey M. Baumes'
'Easwaran Arunkumar'
'Bruce C. Noll'
'Bradley D. Smith'

_publ_section_title
;
Squaraine Rotaxanes with Boat Conformation Macrocycles
;
_journal_name_full 'Journal of Organic Chemistry'
_journal_page_first 6462
_journal_page_last 6468
_journal_paper_doi 10.1021/jo901298n
_journal_volume 74
_journal_year 2009
_chemical_formula_moiety 'C48 H44 N2 O2, C30 H26 N6 O4, 1.75(C H Cl3)'
_chemical_formula_sum 'C79.75 H71.75 Cl5.25 N8 O6'
_chemical_formula_weight 1424.31
_chemical_name_systematic
; 
 ? 
;
_space_group_IT_number 2
_symmetry_cell_setting triclinic
_symmetry_Int_Tables_number 2
_symmetry_space_group_name_Hall '-P 1'
_symmetry_space_group_name_H-M 'P -1'
_atom_sites_solution_hydrogens geom
_atom_sites_solution_primary direct
_atom_sites_solution_secondary difmap
_audit_creation_method SHELXL-97
_cell_angle_alpha 89.207(2)
_cell_angle_beta 82.158(2)
_cell_angle_gamma 77.832(2)
_cell_formula_units_Z 2
_cell_length_a 13.3345(3)
_cell_length_b 16.0184(4)
_cell_length_c 18.1152(4)
_cell_measurement_reflns_used 9960
_cell_measurement_temperature 100(2)
_cell_measurement_theta_max 28.2301
_cell_measurement_theta_min 2.2462
_cell_volume 3746.61(15)
_computing_cell_refinement 'APEX2/SAINT (Bruker AXS, 2006)'
_computing_data_collection 'APEX2 (Bruker AXS, 2006)'
_computing_data_reduction 'SAINT/XPREP (Sheldrick, 2005)'
_computing_molecular_graphics 'XP (Sheldrick, 1998)'
_computing_publication_material 'XCIF (Sheldrick, 2001)/enCIFer (CCDC, 2004)'
_computing_structure_refinement 'XS (Sheldrick, 2001)'
_computing_structure_solution 'XL (Sheldrick, 2001)'
_diffrn_ambient_temperature 100(2)
_diffrn_detector_area_resol_mean 83.33
_diffrn_measured_fraction_theta_full 0.997
_diffrn_measured_fraction_theta_max 0.997
_diffrn_measurement_device_type 'Bruker d8-Apex II CCD diffractometer'
_diffrn_measurement_method '\f and \w scans'
_diffrn_radiation_monochromator graphite
_diffrn_radiation_probe x-ray
_diffrn_radiation_type MoK\a
_diffrn_radiation_wavelength 0.71073
_diffrn_reflns_av_R_equivalents 0.0348
_diffrn_reflns_av_sigmaI/netI 0.0309
_diffrn_reflns_limit_h_max 17
_diffrn_reflns_limit_h_min -17
_diffrn_reflns_limit_k_max 20
_diffrn_reflns_limit_k_min -20
_diffrn_reflns_limit_l_max 23
_diffrn_reflns_limit_l_min -23
_diffrn_reflns_number 87806
_diffrn_reflns_theta_full 27.49
_diffrn_reflns_theta_max 27.49
_diffrn_reflns_theta_min 1.13
_diffrn_source 'fine-focus sealed tube'
_diffrn_source_type 'Siemens KFFMO2K-90'
_exptl_absorpt_coefficient_mu 0.260
_exptl_absorpt_correction_T_max 0.9815
_exptl_absorpt_correction_T_min 0.8897
_exptl_absorpt_correction_type multi-scan
_exptl_absorpt_process_details 'Sheldrick, G. M. (2006) SADABS. University of G\"ottingen, Germany.'
_exptl_crystal_colour 'dark green'
_exptl_crystal_density_diffrn 1.263
_exptl_crystal_density_method 'not measured'
_exptl_crystal_description plate
_exptl_crystal_F_000 1487
_exptl_crystal_size_max 0.46
_exptl_crystal_size_mid 0.37
_exptl_crystal_size_min 0.07
_platon_squeeze_details
;
A volume of badly disordered solvent was observed during the 
structure refinement. SQUEEZE (Spek, 2007) was used to model this 
region. Details of the SQUEEZE modeling are presented above. The result 
was modeled as 0.75 CHCl~3~ per asymmetric unit, which was included in
the chemical formula and dependent results.
;
_refine_diff_density_max 1.102
_refine_diff_density_min -1.322
_refine_diff_density_rms 0.057
_refine_ls_extinction_method none
_refine_ls_goodness_of_fit_ref 1.103
_refine_ls_hydrogen_treatment mixed
_refine_ls_matrix_type full
_refine_ls_number_parameters 886
_refine_ls_number_reflns 17151
_refine_ls_number_restraints 0
_refine_ls_restrained_S_all 1.103
_refine_ls_R_factor_all 0.0802
_refine_ls_R_factor_gt 0.0625
_refine_ls_shift/su_max 0.022
_refine_ls_shift/su_mean 0.000
_refine_ls_structure_factor_coef Fsqd
_refine_ls_weighting_details 'calc w=1/[\s^2^(Fo^2^)+(0.0859P)^2^+2.0908P] where P=(Fo^2^+2Fc^2^)/3'
_refine_ls_weighting_scheme calc
_refine_ls_wR_factor_gt 0.1705
_refine_ls_wR_factor_ref 0.1811
_reflns_number_gt 12791
_reflns_number_total 17151
_reflns_threshold_expression >2sigma(I)
_cod_data_source_file jo901298n_si_004.cif
_cod_data_source_block bcn331sq
_cod_database_code 4024827

loop_
_symmetry_equiv_pos_as_xyz
'x, y, z'
'-x, -y, -z'

loop_
_atom_site_label
_atom_site_type_symbol
_atom_site_fract_x
_atom_site_fract_y
_atom_site_fract_z
_atom_site_U_iso_or_equiv
_atom_site_adp_type
_atom_site_occupancy
_atom_site_symmetry_multiplicity
_atom_site_calc_flag
_atom_site_refinement_flags
_atom_site_disorder_assembly
_atom_site_disorder_group
N1 N 0.49877(13) 0.31940(12) 0.39304(9) 0.0293(4) Uani 1 1 d . . .
N2 N 0.01333(13) -0.25281(11) 0.18300(10) 0.0295(4) Uani 1 1 d . . .
O1 O 0.11685(10) 0.14574(9) 0.24903(7) 0.0251(3) Uani 1 1 d . . .
O2 O 0.40320(10) -0.05917(10) 0.27184(7) 0.0268(3) Uani 1 1 d . . .
C1 C 0.19512(14) 0.08960(13) 0.25352(10) 0.0226(4) Uani 1 1 d . . .
C2 C 0.29555(14) 0.08823(14) 0.27826(10) 0.0235(4) Uani 1 1 d . . .
C3 C 0.34504(15) 0.14840(14) 0.30586(10) 0.0256(4) Uani 1 1 d . . .
C4 C 0.29312(15) 0.23230(15) 0.32596(11) 0.0306(5) Uani 1 1 d . . .
H4 H 0.2224 0.2505 0.3194 0.037 Uiso 1 1 calc R . .
C5 C 0.34258(16) 0.28834(16) 0.35475(12) 0.0320(5) Uani 1 1 d . . .
H5 H 0.3051 0.3443 0.3692 0.038 Uiso 1 1 calc R . .
C6 C 0.44896(15) 0.26438(15) 0.36345(11) 0.0285(4) Uani 1 1 d . . .
C7 C 0.50254(15) 0.18097(15) 0.34024(11) 0.0289(4) Uani 1 1 d . . .
H7 H 0.5746 0.1641 0.3430 0.035 Uiso 1 1 calc R . .
C8 C 0.45172(15) 0.12442(15) 0.31396(11) 0.0276(4) Uani 1 1 d . . .
H8 H 0.4884 0.0679 0.3008 0.033 Uiso 1 1 calc R . .
C9 C 0.60222(16) 0.29056(15) 0.41398(11) 0.0299(4) Uani 1 1 d . . .
H9A H 0.6139 0.2283 0.4225 0.036 Uiso 1 1 calc R . .
H9B H 0.6050 0.3187 0.4617 0.036 Uiso 1 1 calc R . .
C10 C 0.68881(15) 0.30816(12) 0.35751(11) 0.0248(4) Uani 1 1 d . . .
C11 C 0.78600(17) 0.29954(15) 0.37872(15) 0.0377(5) Uani 1 1 d . . .
H11 H 0.7961 0.2847 0.4285 0.045 Uiso 1 1 calc R . .
C12 C 0.86857(19) 0.31228(18) 0.32833(18) 0.0536(8) Uani 1 1 d . . .
H12 H 0.9349 0.3053 0.3441 0.064 Uiso 1 1 calc R . .
C13 C 0.85737(18) 0.33489(14) 0.25586(16) 0.0422(6) Uani 1 1 d . . .
C14 C 0.7602(2) 0.34358(16) 0.23461(13) 0.0416(6) Uani 1 1 d . . .
H14 H 0.7503 0.3589 0.1849 0.050 Uiso 1 1 calc R . .
C15 C 0.67711(19) 0.33033(17) 0.28457(12) 0.0384(5) Uani 1 1 d . . .
H15 H 0.6110 0.3365 0.2686 0.046 Uiso 1 1 calc R . .
C16 C 0.9477(2) 0.34975(19) 0.2004(2) 0.0638(9) Uani 1 1 d . . .
H16A H 0.9473 0.4110 0.1983 0.096 Uiso 1 1 calc R . .
H16B H 0.9412 0.3290 0.1509 0.096 Uiso 1 1 calc R . .
H16C H 1.0127 0.3189 0.2160 0.096 Uiso 1 1 calc R . .
C17 C 0.44472(16) 0.40346(14) 0.42239(12) 0.0305(5) Uani 1 1 d . . .
H17A H 0.3922 0.4282 0.3900 0.037 Uiso 1 1 calc R . .
H17B H 0.4950 0.4412 0.4205 0.037 Uiso 1 1 calc R . .
C18 C 0.39142(16) 0.40214(13) 0.50195(11) 0.0265(4) Uani 1 1 d . . .
C19 C 0.39312(17) 0.32700(14) 0.54179(12) 0.0298(4) Uani 1 1 d . . .
H19 H 0.4279 0.2740 0.5187 0.036 Uiso 1 1 calc R . .
C20 C 0.34478(17) 0.32855(14) 0.61464(12) 0.0302(4) Uani 1 1 d . . .
H20 H 0.3470 0.2764 0.6406 0.036 Uiso 1 1 calc R . .
C21 C 0.29369(19) 0.40397(14) 0.65007(12) 0.0342(5) Uani 1 1 d . . .
C22 C 0.2920(3) 0.47897(16) 0.61018(14) 0.0513(7) Uani 1 1 d . . .
H22 H 0.2571 0.5319 0.6334 0.062 Uiso 1 1 calc R . .
C23 C 0.3399(2) 0.47820(14) 0.53733(13) 0.0424(6) Uani 1 1 d . . .
H23 H 0.3374 0.5304 0.5114 0.051 Uiso 1 1 calc R . .
C25 C 0.32551(14) -0.00315(13) 0.26380(10) 0.0230(4) Uani 1 1 d . . .
C26 C 0.22635(14) -0.00267(13) 0.23766(10) 0.0226(4) Uani 1 1 d . . .
C27 C 0.17919(14) -0.06540(13) 0.21298(10) 0.0221(4) Uani 1 1 d . . .
C28 C 0.22828(15) -0.15279(13) 0.21078(10) 0.0252(4) Uani 1 1 d . . .
H28 H 0.2986 -0.1688 0.2189 0.030 Uiso 1 1 calc R . .
C29 C 0.17639(15) -0.21463(13) 0.19721(11) 0.0267(4) Uani 1 1 d . . .
H29 H 0.2113 -0.2729 0.1952 0.032 Uiso 1 1 calc R . .
C30 C 0.07060(15) -0.19276(13) 0.18610(11) 0.0266(4) Uani 1 1 d . . .
C31 C 0.02527(15) -0.10452(14) 0.18006(11) 0.0265(4) Uani 1 1 d . . .
H31 H -0.0423 -0.0880 0.1662 0.032 Uiso 1 1 calc R . .
C32 C 0.07788(14) -0.04373(13) 0.19391(10) 0.0235(4) Uani 1 1 d . . .
H32 H 0.0457 0.0148 0.1907 0.028 Uiso 1 1 calc R . .
C33 C -0.09406(16) -0.22970(15) 0.16906(12) 0.0318(5) Uani 1 1 d . . .
H33A H -0.1156 -0.2819 0.1545 0.038 Uiso 1 1 calc R . .
H33B H -0.0983 -0.1904 0.1264 0.038 Uiso 1 1 calc R . .
C34 C -0.16965(15) -0.18744(12) 0.23487(11) 0.0250(4) Uani 1 1 d . . .
C35 C -0.27143(16) -0.15495(13) 0.22468(12) 0.0283(4) Uani 1 1 d . . .
H35 H -0.2923 -0.1599 0.1771 0.034 Uiso 1 1 calc R . .
C36 C -0.34346(16) -0.11532(14) 0.28285(12) 0.0309(5) Uani 1 1 d . . .
H36 H -0.4130 -0.0940 0.2745 0.037 Uiso 1 1 calc R . .
C37 C -0.31613(15) -0.10610(13) 0.35318(12) 0.0275(4) Uani 1 1 d . . .
C38 C -0.21430(16) -0.13949(14) 0.36310(12) 0.0313(5) Uani 1 1 d . . .
H38 H -0.1935 -0.1347 0.4107 0.038 Uiso 1 1 calc R . .
C39 C -0.14198(17) -0.17973(15) 0.30517(13) 0.0337(5) Uani 1 1 d . . .
H39 H -0.0728 -0.2022 0.3138 0.040 Uiso 1 1 calc R . .
C40 C -0.39383(18) -0.06181(16) 0.41579(13) 0.0385(5) Uani 1 1 d . . .
H40A H -0.3808 -0.0050 0.4244 0.058 Uiso 1 1 calc R . .
H40B H -0.3876 -0.0954 0.4612 0.058 Uiso 1 1 calc R . .
H40C H -0.4638 -0.0561 0.4026 0.058 Uiso 1 1 calc R . .
C42 C 0.08744(15) -0.39941(13) 0.13136(11) 0.0263(4) Uani 1 1 d . . .
C43 C 0.1091(2) -0.36673(16) 0.06099(13) 0.0427(6) Uani 1 1 d . . .
H43 H 0.1037 -0.3071 0.0546 0.051 Uiso 1 1 calc R . .
C44 C 0.1390(2) -0.42259(19) -0.00007(14) 0.0521(7) Uani 1 1 d . . .
H44 H 0.1542 -0.4000 -0.0481 0.063 Uiso 1 1 calc R . .
C45 C 0.1473(2) -0.50991(18) 0.00684(15) 0.0468(6) Uani 1 1 d . . .
C46 C 0.1270(3) -0.53979(18) 0.07716(19) 0.0682(10) Uani 1 1 d . . .
H46 H 0.1327 -0.5994 0.0840 0.082 Uiso 1 1 calc R . .
C47 C 0.0986(3) -0.48586(16) 0.13830(16) 0.0556(8) Uani 1 1 d . . .
H47 H 0.0865 -0.5092 0.1864 0.067 Uiso 1 1 calc R . .
C24 C 0.2400(2) 0.40596(17) 0.72911(14) 0.0470(6) Uani 1 1 d . . .
H24A H 0.2619 0.4482 0.7585 0.070 Uiso 1 1 calc R . .
H24B H 0.2585 0.3494 0.7510 0.070 Uiso 1 1 calc R . .
H24C H 0.1649 0.4215 0.7292 0.070 Uiso 1 1 calc R . .
C41 C 0.05119(17) -0.34189(14) 0.19964(11) 0.0295(4) Uani 1 1 d . . .
H41A H -0.0048 -0.3630 0.2311 0.035 Uiso 1 1 calc R . .
H41B H 0.1094 -0.3459 0.2290 0.035 Uiso 1 1 calc R . .
C48 C 0.1756(3) -0.5702(3) -0.0601(2) 0.0783(11) Uani 1 1 d . . .
H48A H 0.2253 -0.6214 -0.0483 0.117 Uiso 1 1 calc R . .
H48B H 0.2067 -0.5416 -0.1027 0.117 Uiso 1 1 calc R . .
H48C H 0.1131 -0.5866 -0.0725 0.117 Uiso 1 1 calc R . .
N3 N -0.09779(12) 0.12980(10) 0.17845(9) 0.0204(3) Uani 1 1 d . . .
N4 N 0.07133(12) 0.16405(11) 0.09469(9) 0.0238(3) Uani 1 1 d . . .
H4N H 0.063(2) 0.1632(16) 0.1404(16) 0.035(7) Uiso 1 1 d . . .
N5 N 0.50790(12) -0.15164(10) 0.13925(9) 0.0224(3) Uani 1 1 d . . .
H5N H 0.473(2) -0.1418(16) 0.1863(15) 0.038(7) Uiso 1 1 d . . .
N6 N 0.46328(13) -0.26616(12) 0.23976(10) 0.0287(4) Uani 1 1 d . . .
N7 N 0.36772(15) -0.20026(15) 0.37258(11) 0.0393(5) Uani 1 1 d . . .
H7N H 0.387(2) -0.1755(18) 0.3391(17) 0.043(8) Uiso 1 1 d . . .
N8 N -0.08058(13) 0.10290(12) 0.32312(9) 0.0277(4) Uani 1 1 d . . .
H8N H -0.034(2) 0.1131(17) 0.2912(15) 0.038(7) Uiso 1 1 d . . .
O3 O -0.00500(12) 0.16544(11) -0.00998(8) 0.0348(4) Uani 1 1 d . . .
O4 O 0.59238(15) -0.25639(10) 0.05616(9) 0.0438(4) Uani 1 1 d . . .
O5 O 0.34583(17) -0.33124(16) 0.41245(10) 0.0643(7) Uani 1 1 d . . .
O6 O -0.24846(11) 0.08987(9) 0.34704(8) 0.0289(3) Uani 1 1 d . . .
C49 C -0.17919(14) 0.11091(12) 0.22106(11) 0.0226(4) Uani 1 1 d . . .
C50 C -0.26705(17) 0.10013(16) 0.19258(13) 0.0354(5) Uani 1 1 d . . .
H50 H -0.3238 0.0861 0.2242 0.042 Uiso 1 1 calc R . .
C51 C -0.27003(19) 0.1103(2) 0.11731(14) 0.0459(6) Uani 1 1 d . . .
H51 H -0.3297 0.1040 0.0965 0.055 Uiso 1 1 calc R . .
C52 C -0.18627(17) 0.12966(16) 0.07210(12) 0.0364(5) Uani 1 1 d . . .
H52 H -0.1870 0.1367 0.0200 0.044 Uiso 1 1 calc R . .
C53 C -0.10074(15) 0.13855(12) 0.10515(11) 0.0235(4) Uani 1 1 d . . .
C54 C -0.00700(15) 0.15745(12) 0.05763(10) 0.0233(4) Uani 1 1 d . . .
C55 C 0.16751(15) 0.18430(13) 0.05879(11) 0.0250(4) Uani 1 1 d . . .
H55A H 0.1756 0.2389 0.0797 0.030 Uiso 1 1 calc R . .
H55B H 0.1638 0.1921 0.0049 0.030 Uiso 1 1 calc R . .
C56 C 0.26117(14) 0.11557(12) 0.06897(10) 0.0205(4) Uani 1 1 d . . .
C57 C 0.26683(14) 0.03129(12) 0.04824(10) 0.0219(4) Uani 1 1 d . . .
H57 H 0.2108 0.0165 0.0279 0.026 Uiso 1 1 calc R . .
C58 C 0.35389(14) -0.03167(12) 0.05707(10) 0.0219(4) Uani 1 1 d . . .
H58 H 0.3566 -0.0890 0.0426 0.026 Uiso 1 1 calc R . .
C59 C 0.43663(14) -0.01161(12) 0.08678(10) 0.0201(4) Uani 1 1 d . . .
C60 C 0.43031(14) 0.07246(12) 0.10780(10) 0.0214(4) Uani 1 1 d . . .
H60 H 0.4860 0.0871 0.1286 0.026 Uiso 1 1 calc R . .
C61 C 0.34412(14) 0.13559(12) 0.09896(10) 0.0216(4) Uani 1 1 d . . .
H61 H 0.3417 0.1928 0.1134 0.026 Uiso 1 1 calc R . .
C62 C 0.53193(14) -0.07959(12) 0.09545(10) 0.0220(4) Uani 1 1 d . . .
H62A H 0.5671 -0.1006 0.0454 0.026 Uiso 1 1 calc R . .
H62B H 0.5805 -0.0538 0.1198 0.026 Uiso 1 1 calc R . .
C63 C 0.54187(16) -0.23269(13) 0.11708(11) 0.0279(4) Uani 1 1 d . . .
C64 C 0.51204(17) -0.29700(14) 0.17319(12) 0.0312(5) Uani 1 1 d . . .
C65 C 0.5357(2) -0.38367(16) 0.15444(16) 0.0472(6) Uani 1 1 d . . .
H65 H 0.5699 -0.4037 0.1065 0.057 Uiso 1 1 calc R . .
C66 C 0.5072(3) -0.43967(18) 0.20867(19) 0.0622(9) Uani 1 1 d . . .
H66 H 0.5221 -0.4993 0.1983 0.075 Uiso 1 1 calc R . .
C67 C 0.4574(3) -0.40860(19) 0.27727(17) 0.0563(8) Uani 1 1 d . . .
H67 H 0.4380 -0.4463 0.3149 0.068 Uiso 1 1 calc R . .
C68 C 0.43613(18) -0.32143(16) 0.29068(13) 0.0371(5) Uani 1 1 d . . .
C69 C 0.37886(19) -0.28447(19) 0.36452(13) 0.0439(6) Uani 1 1 d . . .
C70 C 0.31511(18) -0.1520(2) 0.43909(13) 0.0498(7) Uani 1 1 d . . .
H70A H 0.3641 -0.1224 0.4590 0.060 Uiso 1 1 calc R . .
H70B H 0.2948 -0.1922 0.4774 0.060 Uiso 1 1 calc R . .
C71 C 0.21933(16) -0.08627(19) 0.42596(11) 0.0402(6) Uani 1 1 d . . .
C72 C 0.21070(18) -0.0009(2) 0.44238(12) 0.0430(6) Uani 1 1 d . . .
H72 H 0.2666 0.0174 0.4599 0.052 Uiso 1 1 calc R . .
C73 C 0.12135(18) 0.05821(18) 0.43355(11) 0.0376(5) Uani 1 1 d . . .
H73 H 0.1166 0.1167 0.4450 0.045 Uiso 1 1 calc R . .
C74 C 0.03853(16) 0.03302(16) 0.40812(10) 0.0314(5) Uani 1 1 d . . .
C75 C 0.04755(16) -0.05307(17) 0.39110(11) 0.0343(5) Uani 1 1 d . . .
H75 H -0.0081 -0.0714 0.3732 0.041 Uiso 1 1 calc R . .
C76 C 0.13716(17) -0.11218(17) 0.40005(11) 0.0364(5) Uani 1 1 d . . .
H76 H 0.1424 -0.1707 0.3884 0.044 Uiso 1 1 calc R . .
C77 C -0.05997(17) 0.09668(16) 0.39986(11) 0.0338(5) Uani 1 1 d . . .
H77A H -0.1187 0.0794 0.4314 0.041 Uiso 1 1 calc R . .
H77B H -0.0545 0.1535 0.4177 0.041 Uiso 1 1 calc R . .
C78 C -0.17334(14) 0.10075(12) 0.30354(11) 0.0224(4) Uani 1 1 d . . .
C1S C 0.4848(3) -0.6621(3) 0.0707(2) 0.0762(11) Uani 1 1 d . . .
H1S H 0.4597 -0.7012 0.0383 0.091 Uiso 1 1 calc R . .
Cl1 Cl 0.47926(12) -0.70170(9) 0.16119(5) 0.1128(5) Uani 1 1 d . . .
Cl2 Cl 0.40849(10) -0.55834(8) 0.06653(7) 0.1000(4) Uani 1 1 d . . .
Cl3 Cl 0.61226(10) -0.65958(14) 0.03639(11) 0.1638(9) Uani 1 1 d . . .

loop_
_atom_site_aniso_label
_atom_site_aniso_U_11
_atom_site_aniso_U_22
_atom_site_aniso_U_33
_atom_site_aniso_U_23
_atom_site_aniso_U_13
_atom_site_aniso_U_12
N1 0.0201(8) 0.0477(11) 0.0239(8) 0.0026(7) -0.0062(6) -0.0140(8)
N2 0.0243(9) 0.0305(9) 0.0337(9) -0.0127(7) -0.0060(7) -0.0035(7)
O1 0.0168(6) 0.0369(8) 0.0211(6) -0.0025(6) -0.0029(5) -0.0045(6)
O2 0.0162(6) 0.0418(8) 0.0215(6) 0.0047(6) -0.0026(5) -0.0045(6)
C1 0.0169(9) 0.0379(11) 0.0135(8) 0.0016(7) -0.0011(6) -0.0073(8)
C2 0.0152(8) 0.0413(11) 0.0144(8) 0.0026(7) -0.0011(6) -0.0076(8)
C3 0.0179(9) 0.0420(12) 0.0180(8) -0.0004(8) -0.0025(7) -0.0084(8)
C4 0.0150(9) 0.0506(13) 0.0261(10) -0.0076(9) -0.0033(7) -0.0062(9)
C5 0.0216(10) 0.0458(13) 0.0293(10) -0.0094(9) -0.0033(8) -0.0080(9)
C6 0.0215(10) 0.0482(13) 0.0191(9) 0.0009(8) -0.0032(7) -0.0144(9)
C7 0.0160(9) 0.0484(13) 0.0238(9) 0.0036(9) -0.0048(7) -0.0093(8)
C8 0.0196(9) 0.0426(12) 0.0209(9) 0.0013(8) -0.0022(7) -0.0078(8)
C9 0.0241(10) 0.0480(13) 0.0232(9) 0.0016(9) -0.0094(8) -0.0160(9)
C10 0.0249(10) 0.0220(9) 0.0290(10) -0.0036(7) -0.0032(8) -0.0087(8)
C11 0.0267(11) 0.0346(12) 0.0548(14) 0.0196(10) -0.0117(10) -0.0103(9)
C12 0.0237(11) 0.0517(15) 0.086(2) 0.0366(15) -0.0096(12) -0.0108(11)
C13 0.0318(12) 0.0262(11) 0.0619(16) 0.0021(10) 0.0160(11) -0.0053(9)
C14 0.0559(16) 0.0425(13) 0.0291(11) -0.0074(10) 0.0077(10) -0.0249(12)
C15 0.0378(12) 0.0589(15) 0.0257(10) -0.0044(10) -0.0038(9) -0.0265(11)
C16 0.0448(16) 0.0485(16) 0.087(2) 0.0156(15) 0.0264(15) -0.0083(13)
C17 0.0283(11) 0.0411(12) 0.0279(10) 0.0064(9) -0.0086(8) -0.0180(9)
C18 0.0286(10) 0.0321(10) 0.0257(9) 0.0030(8) -0.0098(8) -0.0183(8)
C19 0.0296(11) 0.0299(10) 0.0309(10) 0.0033(8) -0.0036(8) -0.0090(9)
C20 0.0317(11) 0.0309(11) 0.0312(10) 0.0056(8) -0.0042(8) -0.0142(9)
C21 0.0456(13) 0.0349(12) 0.0277(10) -0.0009(9) -0.0036(9) -0.0215(10)
C22 0.095(2) 0.0259(12) 0.0355(13) -0.0066(10) 0.0022(13) -0.0235(13)
C23 0.0765(18) 0.0255(11) 0.0329(12) 0.0011(9) -0.0069(12) -0.0285(12)
C25 0.0159(8) 0.0391(11) 0.0140(8) 0.0035(7) 0.0003(6) -0.0074(8)
C26 0.0162(8) 0.0372(11) 0.0141(8) 0.0040(7) -0.0010(6) -0.0063(8)
C27 0.0171(9) 0.0337(10) 0.0150(8) 0.0015(7) -0.0006(6) -0.0054(7)
C28 0.0165(9) 0.0385(11) 0.0191(8) 0.0020(8) -0.0021(7) -0.0030(8)
C29 0.0225(9) 0.0300(10) 0.0241(9) -0.0033(8) -0.0005(7) 0.0006(8)
C30 0.0235(10) 0.0337(11) 0.0213(9) -0.0086(8) -0.0019(7) -0.0035(8)
C31 0.0173(9) 0.0368(11) 0.0239(9) -0.0061(8) -0.0067(7) 0.0003(8)
C32 0.0197(9) 0.0327(10) 0.0168(8) -0.0010(7) -0.0026(7) -0.0024(8)
C33 0.0272(10) 0.0373(12) 0.0333(11) -0.0128(9) -0.0083(8) -0.0085(9)
C34 0.0236(9) 0.0234(9) 0.0303(10) -0.0041(8) -0.0056(8) -0.0085(8)
C35 0.0257(10) 0.0316(11) 0.0310(10) 0.0040(8) -0.0104(8) -0.0095(8)
C36 0.0202(10) 0.0353(11) 0.0378(11) 0.0071(9) -0.0065(8) -0.0059(8)
C37 0.0223(10) 0.0254(10) 0.0357(11) 0.0030(8) -0.0017(8) -0.0089(8)
C38 0.0252(10) 0.0380(12) 0.0324(11) -0.0077(9) -0.0079(8) -0.0077(9)
C39 0.0222(10) 0.0405(12) 0.0383(12) -0.0133(10) -0.0088(9) -0.0025(9)
C40 0.0273(11) 0.0464(13) 0.0388(12) 0.0025(10) 0.0004(9) -0.0046(10)
C42 0.0225(9) 0.0282(10) 0.0291(10) -0.0034(8) -0.0011(8) -0.0083(8)
C43 0.0589(16) 0.0358(12) 0.0292(11) 0.0000(9) -0.0019(11) -0.0032(11)
C44 0.0654(18) 0.0576(17) 0.0270(12) -0.0069(11) 0.0010(11) -0.0027(14)
C45 0.0382(13) 0.0507(15) 0.0474(14) -0.0249(12) -0.0031(11) -0.0003(11)
C46 0.107(3) 0.0296(14) 0.067(2) -0.0125(13) 0.0036(19) -0.0210(16)
C47 0.090(2) 0.0317(13) 0.0443(14) -0.0009(11) 0.0096(14) -0.0238(14)
C24 0.0667(18) 0.0412(13) 0.0330(12) -0.0021(10) 0.0057(12) -0.0191(13)
C41 0.0286(10) 0.0353(11) 0.0251(10) -0.0036(8) -0.0012(8) -0.0090(9)
C48 0.064(2) 0.087(3) 0.077(2) -0.055(2) -0.0118(17) 0.0065(18)
N3 0.0164(7) 0.0218(8) 0.0225(7) -0.0038(6) -0.0039(6) -0.0018(6)
N4 0.0187(8) 0.0333(9) 0.0183(8) 0.0007(7) -0.0014(6) -0.0040(7)
N5 0.0220(8) 0.0258(8) 0.0192(7) 0.0048(6) -0.0014(6) -0.0063(6)
N6 0.0237(8) 0.0359(9) 0.0317(9) 0.0152(7) -0.0115(7) -0.0136(7)
N7 0.0265(9) 0.0629(14) 0.0280(9) 0.0249(9) -0.0027(7) -0.0105(9)
N8 0.0199(8) 0.0454(10) 0.0176(8) -0.0012(7) 0.0022(6) -0.0096(7)
O3 0.0356(8) 0.0495(10) 0.0225(7) 0.0047(6) -0.0078(6) -0.0139(7)
O4 0.0584(11) 0.0324(8) 0.0345(8) -0.0031(7) 0.0078(8) -0.0043(8)
O5 0.0778(14) 0.1026(17) 0.0399(10) 0.0426(11) -0.0294(10) -0.0692(13)
O6 0.0205(7) 0.0318(8) 0.0326(8) 0.0033(6) 0.0033(6) -0.0062(6)
C49 0.0170(9) 0.0224(9) 0.0276(9) -0.0051(7) -0.0012(7) -0.0035(7)
C50 0.0235(10) 0.0531(14) 0.0334(11) -0.0090(10) -0.0014(8) -0.0177(10)
C51 0.0278(12) 0.0794(19) 0.0370(12) -0.0096(12) -0.0084(10) -0.0222(12)
C52 0.0317(11) 0.0548(14) 0.0256(10) -0.0065(10) -0.0090(9) -0.0122(10)
C53 0.0212(9) 0.0234(9) 0.0253(9) -0.0053(7) -0.0047(7) -0.0017(7)
C54 0.0243(9) 0.0221(9) 0.0230(9) -0.0017(7) -0.0046(7) -0.0026(7)
C55 0.0209(9) 0.0279(10) 0.0259(9) 0.0037(8) -0.0014(7) -0.0054(8)
C56 0.0200(9) 0.0247(9) 0.0165(8) 0.0029(7) 0.0009(7) -0.0061(7)
C57 0.0190(9) 0.0293(10) 0.0189(8) 0.0003(7) -0.0024(7) -0.0082(7)
C58 0.0225(9) 0.0250(9) 0.0184(8) 0.0002(7) 0.0009(7) -0.0076(7)
C59 0.0185(9) 0.0270(9) 0.0147(8) 0.0042(7) 0.0014(6) -0.0075(7)
C60 0.0181(9) 0.0285(10) 0.0194(8) 0.0023(7) -0.0011(7) -0.0102(7)
C61 0.0220(9) 0.0247(9) 0.0191(8) 0.0009(7) 0.0002(7) -0.0091(7)
C62 0.0196(9) 0.0240(9) 0.0213(9) 0.0057(7) 0.0017(7) -0.0057(7)
C63 0.0269(10) 0.0280(10) 0.0288(10) 0.0026(8) -0.0053(8) -0.0048(8)
C64 0.0316(11) 0.0297(11) 0.0363(11) 0.0086(9) -0.0142(9) -0.0096(9)
C65 0.0660(18) 0.0318(12) 0.0502(15) 0.0089(11) -0.0234(13) -0.0154(12)
C66 0.099(3) 0.0317(13) 0.071(2) 0.0211(13) -0.0446(19) -0.0284(15)
C67 0.080(2) 0.0528(16) 0.0567(17) 0.0353(14) -0.0387(16) -0.0429(15)
C68 0.0375(12) 0.0460(13) 0.0401(12) 0.0235(10) -0.0229(10) -0.0268(10)
C69 0.0370(13) 0.0748(19) 0.0335(12) 0.0310(12) -0.0197(10) -0.0349(13)
C70 0.0276(12) 0.095(2) 0.0240(11) 0.0234(12) -0.0050(9) -0.0081(13)
C71 0.0212(10) 0.0822(19) 0.0151(9) 0.0141(10) -0.0013(7) -0.0076(11)
C72 0.0274(11) 0.085(2) 0.0216(10) 0.0132(11) -0.0049(8) -0.0237(12)
C73 0.0329(12) 0.0648(16) 0.0189(9) 0.0062(10) -0.0025(8) -0.0202(11)
C74 0.0238(10) 0.0567(14) 0.0136(8) 0.0029(8) 0.0014(7) -0.0106(9)
C75 0.0230(10) 0.0616(15) 0.0187(9) -0.0009(9) -0.0015(8) -0.0104(10)
C76 0.0279(11) 0.0601(15) 0.0181(9) 0.0034(9) -0.0012(8) -0.0037(10)
C77 0.0301(11) 0.0527(14) 0.0174(9) -0.0008(9) 0.0012(8) -0.0093(10)
C78 0.0200(9) 0.0197(9) 0.0260(9) -0.0028(7) 0.0006(7) -0.0034(7)
C1S 0.084(2) 0.099(3) 0.064(2) 0.034(2) -0.0317(18) -0.051(2)
Cl1 0.1923(13) 0.1410(10) 0.0580(5) 0.0354(6) -0.0627(7) -0.1268(10)
Cl2 0.1162(9) 0.1070(8) 0.0882(7) -0.0038(6) -0.0468(7) -0.0277(7)
Cl3 0.0701(7) 0.2332(19) 0.1945(17) 0.1365(16) -0.0357(9) -0.0433(10)

loop_
_atom_type_symbol
_atom_type_description
_atom_type_scat_dispersion_real
_atom_type_scat_dispersion_imag
_atom_type_scat_source
C C 0.0033 0.0016 'International Tables Vol C Tables 4.2.6.8 and 6.1.1.4'
H H 0.0000 0.0000 'International Tables Vol C Tables 4.2.6.8 and 6.1.1.4'
N N 0.0061 0.0033 'International Tables Vol C Tables 4.2.6.8 and 6.1.1.4'
O O 0.0106 0.0060 'International Tables Vol C Tables 4.2.6.8 and 6.1.1.4'
Cl Cl 0.1484 0.1585 'International Tables Vol C Tables 4.2.6.8 and 6.1.1.4'

loop_
_geom_angle_atom_site_label_1
_geom_angle_atom_site_label_2
_geom_angle_atom_site_label_3
_geom_angle
_geom_angle_site_symmetry_1
_geom_angle_site_symmetry_3
_geom_angle_publ_flag
C6 N1 C17 122.21(17) . . ?
C6 N1 C9 121.50(19) . . ?
C17 N1 C9 114.65(17) . . ?
C30 N2 C41 122.59(18) . . ?
C30 N2 C33 121.21(18) . . ?
C41 N2 C33 115.98(17) . . ?
O1 C1 C2 134.41(19) . . ?
O1 C1 C26 135.74(18) . . ?
C2 C1 C26 89.84(15) . . ?
C3 C2 C25 133.61(18) . . ?
C3 C2 C1 136.34(19) . . ?
C25 C2 C1 90.05(16) . . ?
C4 C3 C2 122.62(18) . . ?
C4 C3 C8 117.83(19) . . ?
C2 C3 C8 119.54(19) . . ?
C5 C4 C3 121.16(19) . . ?
C5 C4 H4 119.4 . . ?
C3 C4 H4 119.4 . . ?
C4 C5 C6 121.1(2) . . ?
C4 C5 H5 119.4 . . ?
C6 C5 H5 119.4 . . ?
N1 C6 C7 120.61(18) . . ?
N1 C6 C5 121.6(2) . . ?
C7 C6 C5 117.78(19) . . ?
C8 C7 C6 120.71(18) . . ?
C8 C7 H7 119.6 . . ?
C6 C7 H7 119.6 . . ?
C7 C8 C3 121.3(2) . . ?
C7 C8 H8 119.3 . . ?
C3 C8 H8 119.3 . . ?
N1 C9 C10 114.74(17) . . ?
N1 C9 H9A 108.6 . . ?
C10 C9 H9A 108.6 . . ?
N1 C9 H9B 108.6 . . ?
C10 C9 H9B 108.6 . . ?
H9A C9 H9B 107.6 . . ?
C11 C10 C15 117.9(2) . . ?
C11 C10 C9 118.48(19) . . ?
C15 C10 C9 123.58(19) . . ?
C12 C11 C10 120.7(2) . . ?
C12 C11 H11 119.7 . . ?
C10 C11 H11 119.7 . . ?
C13 C12 C11 121.7(2) . . ?
C13 C12 H12 119.1 . . ?
C11 C12 H12 119.1 . . ?
C12 C13 C14 117.7(2) . . ?
C12 C13 C16 122.0(3) . . ?
C14 C13 C16 120.4(3) . . ?
C13 C14 C15 121.0(2) . . ?
C13 C14 H14 119.5 . . ?
C15 C14 H14 119.5 . . ?
C14 C15 C10 121.0(2) . . ?
C14 C15 H15 119.5 . . ?
C10 C15 H15 119.5 . . ?
C13 C16 H16A 109.5 . . ?
C13 C16 H16B 109.5 . . ?
H16A C16 H16B 109.5 . . ?
C13 C16 H16C 109.5 . . ?
H16A C16 H16C 109.5 . . ?
H16B C16 H16C 109.5 . . ?
N1 C17 C18 113.57(17) . . ?
N1 C17 H17A 108.9 . . ?
C18 C17 H17A 108.9 . . ?
N1 C17 H17B 108.9 . . ?
C18 C17 H17B 108.9 . . ?
H17A C17 H17B 107.7 . . ?
C23 C18 C19 117.95(19) . . ?
C23 C18 C17 119.44(19) . . ?
C19 C18 C17 122.6(2) . . ?
C20 C19 C18 120.9(2) . . ?
C20 C19 H19 119.6 . . ?
C18 C19 H19 119.6 . . ?
C21 C20 C19 121.4(2) . . ?
C21 C20 H20 119.3 . . ?
C19 C20 H20 119.3 . . ?
C20 C21 C22 117.7(2) . . ?
C20 C21 C24 121.6(2) . . ?
C22 C21 C24 120.7(2) . . ?
C23 C22 C21 121.5(2) . . ?
C23 C22 H22 119.3 . . ?
C21 C22 H22 119.3 . . ?
C22 C23 C18 120.6(2) . . ?
C22 C23 H23 119.7 . . ?
C18 C23 H23 119.7 . . ?
O2 C25 C2 134.52(18) . . ?
O2 C25 C26 134.8(2) . . ?
C2 C25 C26 90.66(15) . . ?
C27 C26 C25 134.78(19) . . ?
C27 C26 C1 135.66(17) . . ?
C25 C26 C1 89.43(16) . . ?
C26 C27 C32 120.74(18) . . ?
C26 C27 C28 121.44(17) . . ?
C32 C27 C28 117.69(18) . . ?
C29 C28 C27 121.17(18) . . ?
C29 C28 H28 119.4 . . ?
C27 C28 H28 119.4 . . ?
C28 C29 C30 120.68(19) . . ?
C28 C29 H29 119.7 . . ?
C30 C29 H29 119.7 . . ?
N2 C30 C29 121.83(19) . . ?
N2 C30 C31 120.54(18) . . ?
C29 C30 C31 117.61(19) . . ?
C32 C31 C30 120.49(18) . . ?
C32 C31 H31 119.8 . . ?
C30 C31 H31 119.8 . . ?
C31 C32 C27 121.62(19) . . ?
C31 C32 H32 119.2 . . ?
C27 C32 H32 119.2 . . ?
N2 C33 C34 114.46(17) . . ?
N2 C33 H33A 108.6 . . ?
C34 C33 H33A 108.6 . . ?
N2 C33 H33B 108.6 . . ?
C34 C33 H33B 108.6 . . ?
H33A C33 H33B 107.6 . . ?
C35 C34 C39 118.05(19) . . ?
C35 C34 C33 118.67(18) . . ?
C39 C34 C33 123.28(18) . . ?
C34 C35 C36 120.98(19) . . ?
C34 C35 H35 119.5 . . ?
C36 C35 H35 119.5 . . ?
C35 C36 C37 121.40(19) . . ?
C35 C36 H36 119.3 . . ?
C37 C36 H36 119.3 . . ?
C38 C37 C36 117.25(19) . . ?
C38 C37 C40 121.4(2) . . ?
C36 C37 C40 121.34(19) . . ?
C37 C38 C39 121.6(2) . . ?
C37 C38 H38 119.2 . . ?
C39 C38 H38 119.2 . . ?
C34 C39 C38 120.7(2) . . ?
C34 C39 H39 119.6 . . ?
C38 C39 H39 119.6 . . ?
C37 C40 H40A 109.5 . . ?
C37 C40 H40B 109.5 . . ?
H40A C40 H40B 109.5 . . ?
C37 C40 H40C 109.5 . . ?
H40A C40 H40C 109.5 . . ?
H40B C40 H40C 109.5 . . ?
C47 C42 C43 118.5(2) . . ?
C47 C42 C41 119.8(2) . . ?
C43 C42 C41 121.73(19) . . ?
C42 C43 C44 119.1(2) . . ?
C42 C43 H43 120.4 . . ?
C44 C43 H43 120.4 . . ?
C45 C44 C43 122.2(2) . . ?
C45 C44 H44 118.9 . . ?
C43 C44 H44 118.9 . . ?
C46 C45 C44 116.9(2) . . ?
C46 C45 C48 120.9(3) . . ?
C44 C45 C48 122.1(3) . . ?
C45 C46 C47 121.8(3) . . ?
C45 C46 H46 119.1 . . ?
C47 C46 H46 119.1 . . ?
C42 C47 C46 121.4(3) . . ?
C42 C47 H47 119.3 . . ?
C46 C47 H47 119.3 . . ?
C21 C24 H24A 109.5 . . ?
C21 C24 H24B 109.5 . . ?
H24A C24 H24B 109.5 . . ?
C21 C24 H24C 109.5 . . ?
H24A C24 H24C 109.5 . . ?
H24B C24 H24C 109.5 . . ?
N2 C41 C42 114.09(17) . . ?
N2 C41 H41A 108.7 . . ?
C42 C41 H41A 108.7 . . ?
N2 C41 H41B 108.7 . . ?
C42 C41 H41B 108.7 . . ?
H41A C41 H41B 107.6 . . ?
C45 C48 H48A 109.5 . . ?
C45 C48 H48B 109.5 . . ?
H48A C48 H48B 109.5 . . ?
C45 C48 H48C 109.5 . . ?
H48A C48 H48C 109.5 . . ?
H48B C48 H48C 109.5 . . ?
C49 N3 C53 118.70(16) . . ?
C54 N4 C55 123.12(17) . . ?
C54 N4 H4N 119.3(18) . . ?
C55 N4 H4N 117.0(18) . . ?
C63 N5 C62 123.52(16) . . ?
C63 N5 H5N 117.1(16) . . ?
C62 N5 H5N 119.2(16) . . ?
C68 N6 C64 118.2(2) . . ?
C69 N7 C70 124.1(2) . . ?
C69 N7 H7N 118(2) . . ?
C70 N7 H7N 118(2) . . ?
C78 N8 C77 122.81(17) . . ?
C78 N8 H8N 119.5(19) . . ?
C77 N8 H8N 117.4(19) . . ?
N3 C49 C50 122.59(18) . . ?
N3 C49 C78 117.53(17) . . ?
C50 C49 C78 119.87(17) . . ?
C51 C50 C49 118.4(2) . . ?
C51 C50 H50 120.8 . . ?
C49 C50 H50 120.8 . . ?
C50 C51 C52 119.9(2) . . ?
C50 C51 H51 120.0 . . ?
C52 C51 H51 120.0 . . ?
C51 C52 C53 118.0(2) . . ?
C51 C52 H52 121.0 . . ?
C53 C52 H52 121.0 . . ?
N3 C53 C52 122.43(18) . . ?
N3 C53 C54 117.94(17) . . ?
C52 C53 C54 119.63(18) . . ?
O3 C54 N4 124.26(18) . . ?
O3 C54 C53 120.79(18) . . ?
N4 C54 C53 114.94(16) . . ?
N4 C55 C56 112.61(16) . . ?
N4 C55 H55A 109.1 . . ?
C56 C55 H55A 109.1 . . ?
N4 C55 H55B 109.1 . . ?
C56 C55 H55B 109.1 . . ?
H55A C55 H55B 107.8 . . ?
C57 C56 C61 118.58(17) . . ?
C57 C56 C55 120.89(17) . . ?
C61 C56 C55 120.53(17) . . ?
C56 C57 C58 120.62(18) . . ?
C56 C57 H57 119.7 . . ?
C58 C57 H57 119.7 . . ?
C59 C58 C57 120.77(18) . . ?
C59 C58 H58 119.6 . . ?
C57 C58 H58 119.6 . . ?
C60 C59 C58 118.37(17) . . ?
C60 C59 C62 120.71(17) . . ?
C58 C59 C62 120.91(17) . . ?
C59 C60 C61 121.25(18) . . ?
C59 C60 H60 119.4 . . ?
C61 C60 H60 119.4 . . ?
C60 C61 C56 120.41(18) . . ?
C60 C61 H61 119.8 . . ?
C56 C61 H61 119.8 . . ?
N5 C62 C59 112.79(14) . . ?
N5 C62 H62A 109.0 . . ?
C59 C62 H62A 109.0 . . ?
N5 C62 H62B 109.0 . . ?
C59 C62 H62B 109.0 . . ?
H62A C62 H62B 107.8 . . ?
O4 C63 N5 124.92(19) . . ?
O4 C63 C64 120.64(19) . . ?
N5 C63 C64 114.42(18) . . ?
N6 C64 C65 123.2(2) . . ?
N6 C64 C63 116.73(19) . . ?
C65 C64 C63 120.0(2) . . ?
C66 C65 C64 117.3(3) . . ?
C66 C65 H65 121.3 . . ?
C64 C65 H65 121.3 . . ?
C67 C66 C65 119.9(3) . . ?
C67 C66 H66 120.1 . . ?
C65 C66 H66 120.1 . . ?
C66 C67 C68 118.8(2) . . ?
C66 C67 H67 120.6 . . ?
C68 C67 H67 120.6 . . ?
N6 C68 C67 122.6(3) . . ?
N6 C68 C69 116.9(2) . . ?
C67 C68 C69 120.5(2) . . ?
O5 C69 N7 124.5(3) . . ?
O5 C69 C68 120.4(3) . . ?
N7 C69 C68 115.17(18) . . ?
N7 C70 C71 113.74(19) . . ?
N7 C70 H70A 108.8 . . ?
C71 C70 H70A 108.8 . . ?
N7 C70 H70B 108.8 . . ?
C71 C70 H70B 108.8 . . ?
H70A C70 H70B 107.7 . . ?
C72 C71 C76 119.1(2) . . ?
C72 C71 C70 120.8(2) . . ?
C76 C71 C70 120.0(3) . . ?
C71 C72 C73 120.6(2) . . ?
C71 C72 H72 119.7 . . ?
C73 C72 H72 119.7 . . ?
C72 C73 C74 120.8(3) . . ?
C72 C73 H73 119.6 . . ?
C74 C73 H73 119.6 . . ?
C73 C74 C75 118.6(2) . . ?
C73 C74 C77 121.1(2) . . ?
C75 C74 C77 120.3(2) . . ?
C76 C75 C74 120.5(2) . . ?
C76 C75 H75 119.7 . . ?
C74 C75 H75 119.7 . . ?
C75 C76 C71 120.4(3) . . ?
C75 C76 H76 119.8 . . ?
C71 C76 H76 119.8 . . ?
N8 C77 C74 111.98(17) . . ?
N8 C77 H77A 109.2 . . ?
C74 C77 H77A 109.2 . . ?
N8 C77 H77B 109.2 . . ?
C74 C77 H77B 109.2 . . ?
H77A C77 H77B 107.9 . . ?
O6 C78 N8 124.59(18) . . ?
O6 C78 C49 121.05(18) . . ?
N8 C78 C49 114.34(16) . . ?
Cl3 C1S Cl1 109.3(2) . . ?
Cl3 C1S Cl2 108.6(2) . . ?
Cl1 C1S Cl2 112.6(2) . . ?
Cl3 C1S H1S 108.8 . . ?
Cl1 C1S H1S 108.8 . . ?
Cl2 C1S H1S 108.8 . . ?

loop_
_geom_bond_atom_site_label_1
_geom_bond_atom_site_label_2
_geom_bond_distance
_geom_bond_site_symmetry_2
_geom_bond_publ_flag
N1 C6 1.365(3) . ?
N1 C17 1.456(3) . ?
N1 C9 1.459(3) . ?
N2 C30 1.354(3) . ?
N2 C41 1.452(3) . ?
N2 C33 1.457(3) . ?
O1 C1 1.237(2) . ?
O2 C25 1.243(2) . ?
C1 C2 1.465(3) . ?
C1 C26 1.470(3) . ?
C2 C3 1.409(3) . ?
C2 C25 1.451(3) . ?
C3 C4 1.404(3) . ?
C3 C8 1.420(3) . ?
C4 C5 1.367(3) . ?
C4 H4 0.9500 . ?
C5 C6 1.419(3) . ?
C5 H5 0.9500 . ?
C6 C7 1.415(3) . ?
C7 C8 1.366(3) . ?
C7 H7 0.9500 . ?
C8 H8 0.9500 . ?
C9 C10 1.505(3) . ?
C9 H9A 0.9900 . ?
C9 H9B 0.9900 . ?
C10 C11 1.380(3) . ?
C10 C15 1.384(3) . ?
C11 C12 1.379(3) . ?
C11 H11 0.9500 . ?
C12 C13 1.376(4) . ?
C12 H12 0.9500 . ?
C13 C14 1.380(4) . ?
C13 C16 1.517(3) . ?
C14 C15 1.383(3) . ?
C14 H14 0.9500 . ?
C15 H15 0.9500 . ?
C16 H16A 0.9800 . ?
C16 H16B 0.9800 . ?
C16 H16C 0.9800 . ?
C17 C18 1.520(3) . ?
C17 H17A 0.9900 . ?
C17 H17B 0.9900 . ?
C18 C23 1.384(3) . ?
C18 C19 1.392(3) . ?
C19 C20 1.385(3) . ?
C19 H19 0.9500 . ?
C20 C21 1.375(3) . ?
C20 H20 0.9500 . ?
C21 C22 1.391(3) . ?
C21 C24 1.508(3) . ?
C22 C23 1.384(3) . ?
C22 H22 0.9500 . ?
C23 H23 0.9500 . ?
C25 C26 1.462(3) . ?
C26 C27 1.400(3) . ?
C27 C32 1.411(3) . ?
C27 C28 1.413(3) . ?
C28 C29 1.365(3) . ?
C28 H28 0.9500 . ?
C29 C30 1.421(3) . ?
C29 H29 0.9500 . ?
C30 C31 1.424(3) . ?
C31 C32 1.359(3) . ?
C31 H31 0.9500 . ?
C32 H32 0.9500 . ?
C33 C34 1.517(3) . ?
C33 H33A 0.9900 . ?
C33 H33B 0.9900 . ?
C34 C35 1.384(3) . ?
C34 C39 1.387(3) . ?
C35 C36 1.386(3) . ?
C35 H35 0.9500 . ?
C36 C37 1.390(3) . ?
C36 H36 0.9500 . ?
C37 C38 1.386(3) . ?
C37 C40 1.502(3) . ?
C38 C39 1.388(3) . ?
C38 H38 0.9500 . ?
C39 H39 0.9500 . ?
C40 H40A 0.9800 . ?
C40 H40B 0.9800 . ?
C40 H40C 0.9800 . ?
C42 C47 1.367(3) . ?
C42 C43 1.388(3) . ?
C42 C41 1.514(3) . ?
C43 C44 1.393(3) . ?
C43 H43 0.9500 . ?
C44 C45 1.385(4) . ?
C44 H44 0.9500 . ?
C45 C46 1.367(4) . ?
C45 C48 1.516(4) . ?
C46 C47 1.375(4) . ?
C46 H46 0.9500 . ?
C47 H47 0.9500 . ?
C24 H24A 0.9800 . ?
C24 H24B 0.9800 . ?
C24 H24C 0.9800 . ?
C41 H41A 0.9900 . ?
C41 H41B 0.9900 . ?
C48 H48A 0.9800 . ?
C48 H48B 0.9800 . ?
C48 H48C 0.9800 . ?
N3 C49 1.330(2) . ?
N3 C53 1.338(2) . ?
N4 C54 1.339(3) . ?
N4 C55 1.454(2) . ?
N4 H4N 0.82(3) . ?
N5 C63 1.330(3) . ?
N5 C62 1.458(2) . ?
N5 H5N 0.91(3) . ?
N6 C68 1.337(3) . ?
N6 C64 1.337(3) . ?
N7 C69 1.333(4) . ?
N7 C70 1.452(3) . ?
N7 H7N 0.77(3) . ?
N8 C78 1.340(3) . ?
N8 C77 1.452(3) . ?
N8 H8N 0.83(3) . ?
O3 C54 1.227(2) . ?
O4 C63 1.231(3) . ?
O5 C69 1.235(3) . ?
O6 C78 1.228(2) . ?
C49 C50 1.386(3) . ?
C49 C78 1.512(3) . ?
C50 C51 1.376(3) . ?
C50 H50 0.9500 . ?
C51 C52 1.380(3) . ?
C51 H51 0.9500 . ?
C52 C53 1.392(3) . ?
C52 H52 0.9500 . ?
C53 C54 1.501(3) . ?
C55 C56 1.511(3) . ?
C55 H55A 0.9900 . ?
C55 H55B 0.9900 . ?
C56 C57 1.390(3) . ?
C56 C61 1.393(3) . ?
C57 C58 1.394(3) . ?
C57 H57 0.9500 . ?
C58 C59 1.388(3) . ?
C58 H58 0.9500 . ?
C59 C60 1.387(3) . ?
C59 C62 1.514(3) . ?
C60 C61 1.387(3) . ?
C60 H60 0.9500 . ?
C61 H61 0.9500 . ?
C62 H62A 0.9900 . ?
C62 H62B 0.9900 . ?
C63 C64 1.512(3) . ?
C64 C65 1.393(3) . ?
C65 C66 1.390(4) . ?
C65 H65 0.9500 . ?
C66 C67 1.373(5) . ?
C66 H66 0.9500 . ?
C67 C68 1.383(4) . ?
C67 H67 0.9500 . ?
C68 C69 1.508(4) . ?
C70 C71 1.518(3) . ?
C70 H70A 0.9900 . ?
C70 H70B 0.9900 . ?
C71 C72 1.381(4) . ?
C71 C76 1.389(3) . ?
C72 C73 1.383(4) . ?
C72 H72 0.9500 . ?
C73 C74 1.388(3) . ?
C73 H73 0.9500 . ?
C74 C75 1.394(3) . ?
C74 C77 1.507(3) . ?
C75 C76 1.386(3) . ?
C75 H75 0.9500 . ?
C76 H76 0.9500 . ?
C77 H77A 0.9900 . ?
C77 H77B 0.9900 . ?
C1S Cl3 1.737(4) . ?
C1S Cl1 1.747(3) . ?
C1S Cl2 1.763(4) . ?
C1S H1S 1.0000 . ?

loop_
_geom_hbond_atom_site_label_D
_geom_hbond_atom_site_label_H
_geom_hbond_atom_site_label_A
_geom_hbond_distance_DH
_geom_hbond_distance_HA
_geom_hbond_distance_DA
_geom_hbond_angle_DHA
_geom_hbond_site_symmetry_A
N4 H4N O1 0.82(3) 2.18(3) 2.939(2) 154(2) .
N5 H5N O2 0.91(3) 2.04(3) 2.868(2) 150(2) .
N7 H7N O2 0.77(3) 2.24(3) 2.960(2) 156(3) .
N7 H7N N6 0.77(3) 2.31(3) 2.682(3) 111(2) .
N8 H8N O1 0.83(3) 2.22(3) 2.996(2) 156(2) .

loop_
_platon_squeeze_void_nr
_platon_squeeze_void_average_x
_platon_squeeze_void_average_y
_platon_squeeze_void_average_z
_platon_squeeze_void_volume
_platon_squeeze_void_count_electrons
1 0.000 0.500 0.500 532.9 88.2
2 0.180 0.071 0.906 7.1 0.0
3 0.819 0.929 0.094 7.1 0.1
